data_1564146
loop_
_publ_author_name
'Shubin, Kirill'
'B\=erzi\,n\<s, Agris'
'Belyakov, Sergey'

_publ_section_title
;
 Crystal Structures of New Ivermectin Pseudopolymorphs
;
_journal_issue 2
_journal_name_full Crystals
_journal_page_first 172
_journal_paper_doi 10.3390/cryst11020172
_journal_volume 11
_journal_year 2021
_chemical_absolute_configuration rmad
_chemical_formula_moiety '0.8(C48 H74 O14), 0.2(C47 H72 O14), (C2 H6 O), 0.75(H2 O)'
_chemical_formula_sum 'C49.8 H81.1 O15.75'
_chemical_formula_weight 931.85
_space_group_IT_number 5
_space_group_name_Hall 'I 2y'
_space_group_name_H-M_alt 'I 1 2 1'
_symmetry_cell_setting monoclinic
_symmetry_space_group_name_H-M 'I 1 2 1'
_atom_sites_solution_hydrogens mixed
_atom_sites_solution_primary direct
_atom_sites_solution_secondary difmap
_audit_creation_method SHELXL
_cell_angle_alpha 90.00
_cell_angle_beta 94.490(5)
_cell_angle_gamma 90.00
_cell_formula_units_Z 4
_cell_length_a 14.8197(7)
_cell_length_b 9.1753(5)
_cell_length_c 39.094(2)
_cell_measurement_reflns_used 3087
_cell_measurement_temperature 173.0(2)
_cell_measurement_theta_max 75.0
_cell_measurement_theta_min 0.9
_cell_volume 5299.5(5)
_computing_structure_refinement 'SHELXL (Sheldrick, 2008)'
_diffrn_ambient_temperature 173.0(2)
_diffrn_measured_fraction_theta_full 0.98
_diffrn_measured_fraction_theta_max 0.98
_diffrn_measurement_device 'four-circle diffractometer'
_diffrn_measurement_device_type 'XtaLAB Synergy, Dualflex, HyPix'
_diffrn_measurement_method '\w scans'
_diffrn_radiation_monochromator mirror
_diffrn_radiation_type CuK\a
_diffrn_radiation_wavelength 1.54184
_diffrn_reflns_av_R_equivalents 0.0772
_diffrn_reflns_av_sigmaI/netI 0.0338
_diffrn_reflns_limit_h_max 18
_diffrn_reflns_limit_h_min -18
_diffrn_reflns_limit_k_max 11
_diffrn_reflns_limit_k_min -10
_diffrn_reflns_limit_l_max 49
_diffrn_reflns_limit_l_min -49
_diffrn_reflns_number 29158
_diffrn_reflns_theta_full 78.2
_diffrn_reflns_theta_max 78.2
_diffrn_reflns_theta_min 3.1
_diffrn_source 'micro-focus sealed X-ray tube'
_diffrn_source_type 'PhotonJet (Cu) X-ray Source'
_exptl_absorpt_coefficient_mu 0.703
_exptl_absorpt_correction_T_max 0.95043
_exptl_absorpt_correction_T_min 0.88926
_exptl_absorpt_correction_type multi-scan
_exptl_absorpt_process_details
;
CrysAlisPro 1.171.40.74a (Rigaku Oxford Diffraction, 2020)
Empirical absorption correction using spherical harmonics,
 implemented in SCALE3 ABSPACK scaling algorithm.
;
_exptl_crystal_colour 'Colourless '
_exptl_crystal_density_diffrn 1.168
_exptl_crystal_density_method 'not measured'
_exptl_crystal_description Block
_exptl_crystal_F_000 2023.5
_exptl_crystal_size_max 0.21
_exptl_crystal_size_mid 0.11
_exptl_crystal_size_min 0.08
_refine_diff_density_max 1.289
_refine_diff_density_min -0.557
_refine_diff_density_rms 0.088
_refine_ls_abs_structure_details 'Flack H D (1983), Acta Cryst. A39, 876-881'
_refine_ls_abs_structure_Flack -0.3(3)
_refine_ls_extinction_method none
_refine_ls_goodness_of_fit_ref 1.052
_refine_ls_hydrogen_treatment constr
_refine_ls_matrix_type full
_refine_ls_number_parameters 601
_refine_ls_number_reflns 9710
_refine_ls_number_restraints 1
_refine_ls_restrained_S_all 1.052
_refine_ls_R_factor_all 0.0982
_refine_ls_R_factor_gt 0.0971
_refine_ls_shift/su_max 0.010
_refine_ls_shift/su_mean 0.001
_refine_ls_structure_factor_coef Fsqd
_refine_ls_weighting_details 'calc w=1/[\s^2^(Fo^2^)+(0.1289P)^2^+21.6240P] where P=(Fo^2^+2Fc^2^)/3'
_refine_ls_weighting_scheme calc
_refine_ls_wR_factor_gt 0.2572
_refine_ls_wR_factor_ref 0.2584
_reflns_d_resolution_high 0.7876
_reflns_number_gt 9485
_reflns_number_total 9710
_reflns_threshold_expression >2sigma(I)
_cod_data_source_file IVMethanol.cif
_cod_data_source_block iethanol
_cod_original_sg_symbol_H-M 'I 2 '
_cod_original_formula_sum 'C49.80 H81.10 O15.75'
_cod_database_code 1564146
_shelx_title ' mof140_a.res in I2'
_shelx_f_calc_maximum 430.31
_shelx_f_squared_multiplier 1.000

loop_
_symmetry_equiv_pos_as_xyz
'x, y, z'
'-x, y, -z'
'x+1/2, y+1/2, z+1/2'
'-x+1/2, y+1/2, -z+1/2'

loop_
_atom_site_label
_atom_site_type_symbol
_atom_site_fract_x
_atom_site_fract_y
_atom_site_fract_z
_atom_site_U_iso_or_equiv
_atom_site_adp_type
_atom_site_occupancy
_atom_site_symmetry_multiplicity
_atom_site_calc_flag
_atom_site_refinement_flags
_atom_site_disorder_assembly
_atom_site_disorder_group
O43 O 0.4850(2) 0.4420(4) 0.67283(8) 0.0342(7) Uani 1 1 d . . .
O26 O 0.0123(2) 0.6656(4) 0.73100(8) 0.0344(7) Uani 1 1 d . . .
O27 O -0.0782(2) 0.4576(4) 0.72582(8) 0.0356(7) Uani 1 1 d . . .
O49 O 0.5760(2) 0.2772(4) 0.59746(9) 0.0371(7) Uani 1 1 d . . .
O41 O 0.3431(2) 0.4925(4) 0.64319(8) 0.0328(7) Uani 1 1 d . . .
O37 O -0.1063(2) 0.5602(4) 0.54567(8) 0.0349(7) Uani 1 1 d . . .
H37 H -0.0701 0.5340 0.5321 0.052 Uiso 1 1 calc R . .
O1 O -0.0855(2) 0.9444(4) 0.52830(8) 0.0398(8) Uani 1 1 d . . .
O23 O -0.1893(2) 0.5461(5) 0.61249(9) 0.0461(9) Uani 1 1 d . . .
O21 O -0.0906(2) 0.7190(4) 0.63098(8) 0.0347(7) Uani 1 1 d . . .
O60 O 0.4187(2) 0.0906(4) 0.60778(9) 0.0417(8) Uani 1 1 d . . .
O51 O 0.6879(2) 0.1000(4) 0.61195(9) 0.0399(8) Uani 1 1 d . . .
O57 O 0.8845(2) 0.2819(5) 0.57787(10) 0.0436(8) Uani 1 1 d . . .
H57 H 0.8735 0.3646 0.5844 0.065 Uiso 1 1 calc R . .
O39 O -0.2338(3) 0.9435(5) 0.48485(9) 0.0507(10) Uani 1 1 d . . .
H39 H -0.1975 0.9997 0.4911 0.076 Uiso 1 1 calc R . .
O58 O 0.7661(3) 0.2438(5) 0.51813(9) 0.0523(10) Uani 1 1 d . . .
C3 C -0.0050(3) 0.7668(6) 0.56234(11) 0.0314(9) Uani 1 1 d . . .
C15 C 0.2893(3) 0.7022(5) 0.67643(11) 0.0311(9) Uani 1 1 d . . .
C46 C 0.4289(3) 0.2350(5) 0.62064(12) 0.0330(9) Uani 1 1 d . . .
H46 H 0.4012 0.3027 0.6035 0.040 Uiso 1 1 calc R . .
C9 C -0.0985(3) 0.7114(6) 0.55093(11) 0.0354(10) Uani 1 1 d . . .
C52 C 0.7666(3) 0.1931(6) 0.61273(12) 0.0384(10) Uani 1 1 d . . .
H52 H 0.7500 0.2923 0.6191 0.046 Uiso 1 1 calc R . .
C25 C -0.0784(3) 0.6116(6) 0.72517(11) 0.0351(11) Uani 1 1 d . . .
C8 C -0.1175(3) 0.8028(6) 0.51835(11) 0.0340(10) Uani 1 1 d . . .
H8 H -0.0802 0.7654 0.5007 0.041 Uiso 1 1 calc R . .
C14 C 0.3457(3) 0.6460(6) 0.64809(12) 0.0330(9) Uani 1 1 d . . .
H14 H 0.4088 0.6748 0.6537 0.040 Uiso 1 1 calc R . .
C10 C 0.0640(3) 0.6889(6) 0.57627(11) 0.0322(9) Uani 1 1 d . . .
H10 H 0.0538 0.5903 0.5799 0.039 Uiso 1 1 calc R . .
C42 C 0.3928(3) 0.4031(5) 0.66770(11) 0.0307(9) Uani 1 1 d . . .
H42 H 0.3651 0.4089 0.6896 0.037 Uiso 1 1 calc R . .
C13 C 0.3144(3) 0.7119(6) 0.61313(12) 0.0345(10) Uani 1 1 d . . .
H13 H 0.3132 0.8181 0.6157 0.041 Uiso 1 1 calc R . .
C18 C 0.0697(3) 0.6208(6) 0.70516(11) 0.0324(9) Uani 1 1 d . . .
H18 H 0.0671 0.5144 0.7033 0.039 Uiso 1 1 calc R . .
C12 C 0.2191(3) 0.6621(6) 0.60186(11) 0.0347(10) Uani 1 1 d . . .
H12 H 0.2046 0.5655 0.6062 0.042 Uiso 1 1 calc R . .
C17 C 0.1662(3) 0.6646(6) 0.71710(12) 0.0366(10) Uani 1 1 d . . .
H17A H 0.1697 0.7696 0.7199 0.044 Uiso 1 1 calc R . .
H17B H 0.1834 0.6200 0.7391 0.044 Uiso 1 1 calc R . .
C16 C 0.2303(3) 0.6163(6) 0.69121(12) 0.0336(10) Uani 1 1 d . . .
H16 H 0.2288 0.5185 0.6850 0.040 Uiso 1 1 calc R . .
C22 C -0.1525(3) 0.6592(6) 0.60862(11) 0.0327(9) Uani 1 1 d . . .
C4 C -0.1675(3) 0.7562(6) 0.57737(11) 0.0345(10) Uani 1 1 d . . .
H4 H -0.1545 0.8569 0.5845 0.041 Uiso 1 1 calc R . .
C5 C -0.2633(3) 0.7498(8) 0.56136(12) 0.0456(14) Uani 1 1 d . . .
H5 H -0.3089 0.7221 0.5751 0.055 Uiso 1 1 calc R . .
C7 C -0.2176(3) 0.8085(7) 0.50327(12) 0.0439(13) Uani 1 1 d . . .
H7 H -0.2250 0.7301 0.4862 0.053 Uiso 1 1 calc R . .
C2 C -0.0062(3) 0.9270(6) 0.55244(12) 0.0352(10) Uani 1 1 d . . .
H2A H -0.0110 0.9881 0.5725 0.042 Uiso 1 1 calc R . .
H2B H 0.0485 0.9530 0.5418 0.042 Uiso 1 1 calc R . .
C28 C -0.0425(3) 0.3980(6) 0.75851(12) 0.0375(11) Uani 1 1 d . . .
H28 H 0.0163 0.4441 0.7645 0.045 Uiso 1 1 calc R . .
C11 C 0.1543(3) 0.7447(6) 0.58635(12) 0.0337(10) Uani 1 1 d . . .
H11 H 0.1672 0.8417 0.5818 0.040 Uiso 1 1 calc R . .
C45 C 0.5289(3) 0.2748(5) 0.62782(12) 0.0316(9) Uani 1 1 d . . .
H45 H 0.5578 0.2042 0.6440 0.038 Uiso 1 1 calc R . .
C44 C 0.5370(3) 0.4279(6) 0.64367(13) 0.0345(10) Uani 1 1 d . . .
H44 H 0.5155 0.4997 0.6263 0.041 Uiso 1 1 calc R . .
C47 C 0.3811(3) 0.2509(6) 0.65349(12) 0.0354(10) Uani 1 1 d . . .
H47A H 0.3172 0.2300 0.6488 0.042 Uiso 1 1 calc R . .
H47B H 0.4059 0.1811 0.6703 0.042 Uiso 1 1 calc R . .
C53 C 0.8038(3) 0.1947(6) 0.57747(12) 0.0393(11) Uani 1 1 d . . .
H53 H 0.8186 0.0946 0.5712 0.047 Uiso 1 1 calc R . .
C19 C 0.0363(3) 0.6851(6) 0.67088(11) 0.0338(10) Uani 1 1 d . . .
H19A H 0.0372 0.7906 0.6722 0.041 Uiso 1 1 calc R . .
H19B H 0.0757 0.6554 0.6535 0.041 Uiso 1 1 calc R . .
C6 C -0.2861(3) 0.7817(7) 0.52864(13) 0.0436(12) Uani 1 1 d . . .
C24 C -0.1194(3) 0.6579(6) 0.68968(12) 0.0377(10) Uani 1 1 d . . .
H24A H -0.1753 0.6045 0.6845 0.045 Uiso 1 1 calc R . .
H24B H -0.1344 0.7607 0.6904 0.045 Uiso 1 1 calc R . .
C20 C -0.0589(3) 0.6330(6) 0.66124(11) 0.0332(9) Uani 1 1 d . . .
H20 H -0.0583 0.5292 0.6553 0.040 Uiso 1 1 calc R . .
C54 C 0.7308(3) 0.2537(7) 0.55113(13) 0.0433(12) Uani 1 1 d . . .
H54 H 0.7170 0.3554 0.5563 0.052 Uiso 1 1 calc R . .
C32 C -0.0261(4) 0.2365(7) 0.75361(13) 0.0430(12) Uani 1 1 d . . .
H32 H 0.0007 0.1987 0.7755 0.052 Uiso 1 1 calc R . .
C62 C 0.3032(4) 0.8605(7) 0.68476(16) 0.0462(12) Uani 1 1 d . . .
H62A H 0.3633 0.8888 0.6800 0.069 Uiso 1 1 calc R . .
H62B H 0.2953 0.8764 0.7086 0.069 Uiso 1 1 calc R . .
H62C H 0.2599 0.9177 0.6710 0.069 Uiso 1 1 calc R . .
C40 C 0.3788(4) 0.6757(7) 0.58574(14) 0.0462(13) Uani 1 1 d . . .
H40A H 0.4386 0.7087 0.5932 0.069 Uiso 1 1 calc R . .
H40B H 0.3586 0.7236 0.5647 0.069 Uiso 1 1 calc R . .
H40C H 0.3796 0.5723 0.5822 0.069 Uiso 1 1 calc R . .
C29 C -0.1055(3) 0.4401(8) 0.78612(12) 0.0444(13) Uani 1 1 d . . .
H29 H -0.1663 0.4036 0.7792 0.053 Uiso 1 1 calc R . .
C31 C -0.1335(3) 0.6752(7) 0.75322(12) 0.0434(12) Uani 1 1 d . . .
H31A H -0.1234 0.7795 0.7546 0.052 Uiso 1 1 calc R . .
H31B H -0.1973 0.6592 0.7470 0.052 Uiso 1 1 calc R . .
C30 C -0.1091(3) 0.6087(7) 0.78800(12) 0.0418(12) Uani 1 1 d . . .
H30A H -0.1537 0.6376 0.8036 0.050 Uiso 1 1 calc R . .
H30B H -0.0507 0.6455 0.7970 0.050 Uiso 1 1 calc R . .
C33 C 0.0431(4) 0.2111(8) 0.72693(17) 0.0539(14) Uani 1 1 d . . .
H33A H 0.0136 0.2265 0.7042 0.065 Uiso 1 1 d R . .
H33B H 0.0909 0.2826 0.7304 0.065 Uiso 1 1 d R . .
H33C H 0.0690 0.1187 0.7270 0.065 Uiso 0.20 1 d PR . .
C50 C 0.6150(3) 0.1432(6) 0.58827(13) 0.0404(11) Uani 1 1 d . . .
H50 H 0.5682 0.0677 0.5878 0.048 Uiso 1 1 calc R . .
C56 C 0.8335(4) 0.1292(8) 0.64051(14) 0.0521(15) Uani 1 1 d . . .
H56A H 0.8068 0.1294 0.6621 0.078 Uiso 1 1 calc R . .
H56B H 0.8877 0.1871 0.6424 0.078 Uiso 1 1 calc R . .
H56C H 0.8482 0.0311 0.6345 0.078 Uiso 1 1 calc R . .
C55 C 0.6457(4) 0.1599(7) 0.55227(14) 0.0459(12) Uani 1 1 d . . .
H55A H 0.5971 0.2037 0.5377 0.055 Uiso 1 1 calc R . .
H55B H 0.6575 0.0641 0.5431 0.055 Uiso 1 1 calc R . .
C36 C -0.0760(4) 0.3798(8) 0.82175(13) 0.0491(14) Uani 1 1 d . . .
H36A H -0.0669 0.2765 0.8203 0.074 Uiso 1 1 calc R . .
H36B H -0.1222 0.3994 0.8370 0.074 Uiso 1 1 calc R . .
H36C H -0.0206 0.4257 0.8303 0.074 Uiso 1 1 calc R . .
C61 C 0.3755(6) 0.0806(7) 0.57465(16) 0.0653(19) Uani 1 1 d . . .
H61A H 0.4092 0.1348 0.5590 0.098 Uiso 1 1 calc R . .
H61B H 0.3154 0.1198 0.5746 0.098 Uiso 1 1 calc R . .
H61C H 0.3722 -0.0198 0.5677 0.098 Uiso 1 1 calc R . .
C48 C 0.6337(3) 0.4650(7) 0.65640(18) 0.0537(16) Uani 1 1 d . . .
H48A H 0.6352 0.5593 0.6671 0.081 Uiso 1 1 calc R . .
H48B H 0.6709 0.4659 0.6374 0.081 Uiso 1 1 calc R . .
H48C H 0.6561 0.3932 0.6728 0.081 Uiso 1 1 calc R . .
C38 C -0.3835(4) 0.7778(9) 0.51412(15) 0.0575(17) Uani 1 1 d . . .
H38A H -0.3913 0.7009 0.4975 0.086 Uiso 1 1 calc R . .
H38B H -0.3990 0.8694 0.5033 0.086 Uiso 1 1 calc R . .
H38C H -0.4221 0.7606 0.5323 0.086 Uiso 1 1 calc R . .
C35 C -0.1143(4) 0.1515(9) 0.74494(18) 0.0597(16) Uani 1 1 d . . .
H35A H -0.1496 0.1510 0.7645 0.090 Uiso 1 1 calc R . .
H35B H -0.1002 0.0531 0.7389 0.090 Uiso 1 1 calc R . .
H35C H -0.1482 0.1973 0.7260 0.090 Uiso 1 1 calc R . .
C59 C 0.7330(5) 0.3523(8) 0.49483(15) 0.0577(16) Uani 1 1 d . . .
H59A H 0.7598 0.3401 0.4734 0.087 Uiso 1 1 calc R . .
H59B H 0.7484 0.4468 0.5041 0.087 Uiso 1 1 calc R . .
H59C H 0.6684 0.3440 0.4911 0.087 Uiso 1 1 calc R . .
C34 C 0.0848(6) 0.0596(9) 0.7285(2) 0.059(2) Uani 0.80 1 d P . .
H34A H 0.1290 0.0523 0.7119 0.089 Uiso 0.80 1 calc PR . .
H34B H 0.0383 -0.0119 0.7236 0.089 Uiso 0.80 1 calc PR . .
H34C H 0.1135 0.0428 0.7510 0.089 Uiso 0.80 1 calc PR . .
O1W O 0.0000 0.4492(8) 0.5000 0.0127(12) Uiso 0.50 2 d SP . .
O2W O 0.0000 1.3065(19) 0.5000 0.041(3) Uiso 0.33 2 d SP . .
O3W O -0.0272(6) 0.2195(12) 0.5087(2) 0.0300(18) Uiso 0.33 1 d P . .
O1E O 0.0434(5) 0.3466(9) 0.6201(3) 0.150(4) Uani 1 1 d . . .
H1E H -0.0047 0.3128 0.6037 0.179 Uiso 1 1 d R . .
C2E C 0.1065(11) 0.243(2) 0.6236(4) 0.147(5) Uiso 1 1 d . . .
H2E1 H 0.1452 0.2894 0.6405 0.176 Uiso 1 1 d R . .
H2E2 H 0.0746 0.1674 0.6313 0.176 Uiso 0.50 1 d PR . .
H2E3 H 0.1235 0.2405 0.6022 0.176 Uiso 0.50 1 d PR . .
C3E C 0.1463(12) 0.215(2) 0.5973(4) 0.078(4) Uiso 0.50 1 d P . .
H3E1 H 0.1038 0.1784 0.5796 0.093 Uiso 0.50 1 d PR . .
H3E2 H 0.1906 0.1418 0.6036 0.093 Uiso 0.50 1 d PR . .
H3E3 H 0.1759 0.2999 0.5890 0.093 Uiso 0.50 1 d PR . .
C4E C 0.1160(9) 0.1245(16) 0.6320(3) 0.056(3) Uiso 0.50 1 d P . .
H4E1 H 0.0783 0.0625 0.6172 0.068 Uiso 0.50 1 d PR . .
H4E2 H 0.1012 0.1114 0.6553 0.068 Uiso 0.50 1 d PR . .
H4E3 H 0.1784 0.0997 0.6302 0.068 Uiso 0.50 1 d PR . .
H1W H 0.0280 0.3852 0.5140 0.030 Uiso 0.83 1 d P . .
H3W1 H -0.0113 0.1313 0.5141 0.030 Uiso 0.33 1 d P . .
H3W2 H -0.0824 0.2351 0.5148 0.030 Uiso 0.33 1 d P . .

loop_
_atom_site_aniso_label
_atom_site_aniso_U_11
_atom_site_aniso_U_22
_atom_site_aniso_U_33
_atom_site_aniso_U_23
_atom_site_aniso_U_13
_atom_site_aniso_U_12
O43 0.0248(14) 0.0395(19) 0.0371(16) -0.0079(14) -0.0056(12) 0.0039(13)
O26 0.0277(14) 0.046(2) 0.0287(14) -0.0010(14) -0.0037(11) -0.0051(14)
O27 0.0304(15) 0.045(2) 0.0309(15) 0.0055(14) -0.0037(12) -0.0043(14)
O49 0.0364(16) 0.0322(18) 0.0429(17) -0.0004(15) 0.0052(13) 0.0054(14)
O41 0.0296(15) 0.0314(17) 0.0361(16) -0.0014(13) -0.0051(12) 0.0058(12)
O37 0.0326(15) 0.0383(19) 0.0339(16) -0.0041(14) 0.0029(12) 0.0031(14)
O1 0.0419(17) 0.040(2) 0.0351(16) 0.0012(15) -0.0101(13) 0.0101(15)
O23 0.0437(18) 0.058(3) 0.0354(17) 0.0026(17) -0.0053(14) -0.0126(18)
O21 0.0387(16) 0.0353(18) 0.0281(14) 0.0032(13) -0.0090(12) -0.0001(14)
O60 0.0467(19) 0.0293(18) 0.0464(19) -0.0025(15) -0.0124(15) -0.0064(14)
O51 0.0427(18) 0.0341(19) 0.0429(17) -0.0024(15) 0.0037(14) 0.0003(14)
O57 0.0406(18) 0.041(2) 0.049(2) 0.0047(17) 0.0065(15) 0.0051(16)
O39 0.050(2) 0.067(3) 0.0333(17) 0.0036(18) -0.0120(15) 0.022(2)
O58 0.060(2) 0.060(3) 0.0370(18) 0.0054(18) 0.0073(16) 0.012(2)
C3 0.031(2) 0.037(3) 0.0263(19) -0.0038(18) -0.0005(15) 0.0034(18)
C15 0.0255(19) 0.032(2) 0.035(2) -0.0022(19) -0.0032(16) 0.0004(17)
C46 0.036(2) 0.024(2) 0.037(2) -0.0004(18) -0.0099(17) -0.0040(17)
C9 0.029(2) 0.047(3) 0.029(2) -0.004(2) -0.0036(16) 0.004(2)
C52 0.041(2) 0.037(3) 0.038(2) 0.000(2) 0.0053(19) 0.004(2)
C25 0.0246(19) 0.051(3) 0.029(2) 0.006(2) -0.0010(16) -0.0008(19)
C8 0.033(2) 0.039(3) 0.029(2) 0.0026(19) -0.0021(16) 0.0056(19)
C14 0.0238(19) 0.034(2) 0.040(2) 0.004(2) -0.0018(17) -0.0004(18)
C10 0.030(2) 0.037(3) 0.030(2) 0.0020(18) -0.0017(16) 0.0023(18)
C42 0.0264(19) 0.033(2) 0.033(2) 0.0004(18) 0.0010(16) 0.0024(17)
C13 0.028(2) 0.034(2) 0.040(2) 0.004(2) -0.0008(17) -0.0023(18)
C18 0.027(2) 0.038(3) 0.032(2) -0.0019(19) -0.0018(16) -0.0022(18)
C12 0.031(2) 0.036(3) 0.036(2) -0.0012(19) -0.0062(17) 0.0019(19)
C17 0.031(2) 0.042(3) 0.036(2) -0.002(2) -0.0070(17) -0.0044(19)
C16 0.027(2) 0.037(3) 0.037(2) -0.0036(19) -0.0037(16) -0.0014(18)
C22 0.030(2) 0.037(3) 0.031(2) -0.0070(19) 0.0007(16) -0.0014(19)
C4 0.036(2) 0.041(3) 0.0255(19) 0.0007(19) -0.0034(16) 0.005(2)
C5 0.027(2) 0.078(4) 0.033(2) -0.002(3) 0.0016(17) 0.011(2)
C7 0.038(2) 0.064(4) 0.028(2) -0.008(2) -0.0106(18) 0.016(2)
C2 0.041(2) 0.030(2) 0.033(2) -0.0027(19) -0.0083(18) 0.0090(19)
C28 0.030(2) 0.050(3) 0.031(2) 0.006(2) -0.0054(17) -0.005(2)
C11 0.030(2) 0.036(3) 0.035(2) 0.0007(19) 0.0016(17) 0.0019(18)
C45 0.0275(19) 0.030(2) 0.037(2) -0.0042(19) 0.0001(16) 0.0044(17)
C44 0.0250(19) 0.032(2) 0.047(2) -0.009(2) 0.0014(17) 0.0013(18)
C47 0.030(2) 0.033(3) 0.042(2) 0.008(2) -0.0052(17) 0.0021(18)
C53 0.042(2) 0.040(3) 0.036(2) -0.004(2) 0.0047(19) 0.008(2)
C19 0.030(2) 0.043(3) 0.029(2) 0.0021(19) 0.0000(16) -0.0025(19)
C6 0.030(2) 0.062(4) 0.036(2) -0.007(2) -0.0089(18) 0.008(2)
C24 0.031(2) 0.043(3) 0.038(2) 0.003(2) -0.0048(18) 0.002(2)
C20 0.035(2) 0.033(2) 0.031(2) 0.0047(19) -0.0058(17) 0.0014(19)
C54 0.040(3) 0.050(3) 0.040(2) 0.001(2) 0.006(2) 0.012(2)
C32 0.045(3) 0.044(3) 0.039(2) 0.008(2) -0.008(2) -0.001(2)
C62 0.042(3) 0.042(3) 0.055(3) -0.010(2) 0.005(2) -0.004(2)
C40 0.038(2) 0.056(4) 0.044(3) 0.007(2) 0.001(2) 0.001(2)
C29 0.033(2) 0.067(4) 0.033(2) 0.006(2) -0.0010(18) -0.005(2)
C31 0.035(2) 0.058(4) 0.037(2) 0.008(2) 0.0016(18) 0.008(2)
C30 0.032(2) 0.064(4) 0.030(2) 0.004(2) 0.0055(17) 0.004(2)
C33 0.056(3) 0.045(3) 0.061(3) 0.005(3) 0.008(3) 0.006(3)
C50 0.042(2) 0.033(3) 0.047(3) -0.008(2) 0.005(2) 0.003(2)
C56 0.051(3) 0.069(4) 0.036(2) 0.003(3) -0.001(2) 0.010(3)
C55 0.042(3) 0.052(3) 0.043(3) -0.009(2) 0.003(2) 0.008(2)
C36 0.052(3) 0.061(4) 0.034(2) 0.008(2) 0.003(2) -0.006(3)
C61 0.106(5) 0.032(3) 0.053(3) -0.005(3) -0.027(3) -0.012(3)
C48 0.032(2) 0.050(4) 0.079(4) -0.030(3) 0.001(2) -0.007(2)
C38 0.035(3) 0.091(5) 0.043(3) -0.002(3) -0.012(2) 0.006(3)
C35 0.056(3) 0.055(4) 0.067(4) 0.004(3) 0.000(3) -0.009(3)
C59 0.071(4) 0.060(4) 0.041(3) 0.004(3) -0.008(3) 0.005(3)
C34 0.088(6) 0.039(4) 0.051(4) -0.001(3) 0.006(4) 0.027(4)
O1E 0.089(5) 0.063(4) 0.282(12) -0.007(6) -0.079(6) 0.010(4)

loop_
_atom_type_symbol
_atom_type_description
_atom_type_scat_dispersion_real
_atom_type_scat_dispersion_imag
_atom_type_scat_source
C C 0.0181 0.0091 'International Tables Vol C Tables 4.2.6.8 and 6.1.1.4'
H H 0.0000 0.0000 'International Tables Vol C Tables 4.2.6.8 and 6.1.1.4'
O O 0.0492 0.0322 'International Tables Vol C Tables 4.2.6.8 and 6.1.1.4'

loop_
_geom_angle_atom_site_label_1
_geom_angle_atom_site_label_2
_geom_angle_atom_site_label_3
_geom_angle
_geom_angle_site_symmetry_1
_geom_angle_site_symmetry_3
C42 O43 C44 116.1(3) . .
C18 O26 C25 113.0(3) . .
C25 O27 C28 113.1(4) . .
C50 O49 C45 115.8(4) . .
C42 O41 C14 118.3(4) . .
C9 O37 H37 109.5 . .
C8 O1 C2 108.1(4) . .
C22 O21 C20 117.8(4) . .
C61 O60 C46 114.6(4) . .
C50 O51 C52 114.8(4) . .
C53 O57 H57 109.5 . .
C7 O39 H39 109.5 . .
C59 O58 C54 113.8(5) . .
C10 C3 C9 126.8(5) . .
C10 C3 C2 128.2(4) . .
C9 C3 C2 105.0(4) . .
C16 C15 C62 124.0(5) . .
C16 C15 C14 121.7(5) . .
C62 C15 C14 114.2(4) . .
O60 C46 C47 110.1(4) . .
O60 C46 C45 111.2(4) . .
C47 C46 C45 109.3(4) . .
O60 C46 H46 108.7 . .
C47 C46 H46 108.7 . .
C45 C46 H46 108.7 . .
O37 C9 C3 116.0(4) . .
O37 C9 C8 114.3(4) . .
C3 C9 C8 99.5(4) . .
O37 C9 C4 107.8(4) . .
C3 C9 C4 110.3(4) . .
C8 C9 C4 108.6(4) . .
O51 C52 C53 109.6(4) . .
O51 C52 C56 105.4(5) . .
C53 C52 C56 112.7(4) . .
O51 C52 H52 109.7 . .
C53 C52 H52 109.7 . .
C56 C52 H52 109.7 . .
O27 C25 O26 110.0(4) . .
O27 C25 C24 107.1(4) . .
O26 C25 C24 110.4(4) . .
O27 C25 C31 111.6(4) . .
O26 C25 C31 107.5(4) . .
C24 C25 C31 110.3(4) . .
O1 C8 C9 103.7(4) . .
O1 C8 C7 111.1(4) . .
C9 C8 C7 116.2(4) . .
O1 C8 H8 108.5 . .
C9 C8 H8 108.5 . .
C7 C8 H8 108.5 . .
O41 C14 C15 114.9(4) . .
O41 C14 C13 105.5(4) . .
C15 C14 C13 111.6(4) . .
O41 C14 H14 108.2 . .
C15 C14 H14 108.2 . .
C13 C14 H14 108.2 . .
C3 C10 C11 125.6(5) . .
C3 C10 H10 117.2 . .
C11 C10 H10 117.2 . .
O43 C42 O41 113.2(4) . .
O43 C42 C47 111.6(4) . .
O41 C42 C47 104.3(3) . .
O43 C42 H42 109.2 . .
O41 C42 H42 109.2 . .
C47 C42 H42 109.2 . .
C12 C13 C40 110.5(4) . .
C12 C13 C14 110.5(4) . .
C40 C13 C14 112.2(4) . .
C12 C13 H13 107.8 . .
C40 C13 H13 107.8 . .
C14 C13 H13 107.8 . .
O26 C18 C19 110.0(4) . .
O26 C18 C17 107.7(4) . .
C19 C18 C17 113.8(4) . .
O26 C18 H18 108.4 . .
C19 C18 H18 108.4 . .
C17 C18 H18 108.4 . .
C11 C12 C13 125.6(5) . .
C11 C12 H12 117.2 . .
C13 C12 H12 117.2 . .
C16 C17 C18 110.0(4) . .
C16 C17 H17A 109.7 . .
C18 C17 H17A 109.7 . .
C16 C17 H17B 109.7 . .
C18 C17 H17B 109.7 . .
H17A C17 H17B 108.2 . .
C15 C16 C17 125.6(5) . .
C15 C16 H16 117.2 . .
C17 C16 H16 117.2 . .
O23 C22 O21 125.1(5) . .
O23 C22 C4 125.3(4) . .
O21 C22 C4 109.6(4) . .
C5 C4 C22 112.7(4) . .
C5 C4 C9 111.0(4) . .
C22 C4 C9 108.5(4) . .
C5 C4 H4 108.2 . .
C22 C4 H4 108.2 . .
C9 C4 H4 108.2 . .
C6 C5 C4 123.4(5) . .
C6 C5 H5 118.3 . .
C4 C5 H5 118.3 . .
O39 C7 C6 112.2(4) . .
O39 C7 C8 109.5(5) . .
C6 C7 C8 114.9(4) . .
O39 C7 H7 106.6 . .
C6 C7 H7 106.6 . .
C8 C7 H7 106.6 . .
O1 C2 C3 105.3(4) . .
O1 C2 H2A 110.7 . .
C3 C2 H2A 110.7 . .
O1 C2 H2B 110.7 . .
C3 C2 H2B 110.7 . .
H2A C2 H2B 108.8 . .
O27 C28 C32 107.9(4) . .
O27 C28 C29 109.0(4) . .
C32 C28 C29 116.6(5) . .
O27 C28 H28 107.7 . .
C32 C28 H28 107.7 . .
C29 C28 H28 107.7 . .
C12 C11 C10 122.4(5) . .
C12 C11 H11 118.8 . .
C10 C11 H11 118.8 . .
O49 C45 C46 112.4(4) . .
O49 C45 C44 107.1(4) . .
C46 C45 C44 109.6(4) . .
O49 C45 H45 109.2 . .
C46 C45 H45 109.2 . .
C44 C45 H45 109.2 . .
O43 C44 C48 105.8(4) . .
O43 C44 C45 112.0(4) . .
C48 C44 C45 112.2(4) . .
O43 C44 H44 108.9 . .
C48 C44 H44 108.9 . .
C45 C44 H44 108.9 . .
C42 C47 C46 110.6(4) . .
C42 C47 H47A 109.5 . .
C46 C47 H47A 109.5 . .
C42 C47 H47B 109.5 . .
C46 C47 H47B 109.5 . .
H47A C47 H47B 108.1 . .
O57 C53 C52 110.8(4) . .
O57 C53 C54 110.7(4) . .
C52 C53 C54 108.9(4) . .
O57 C53 H53 108.8 . .
C52 C53 H53 108.8 . .
C54 C53 H53 108.8 . .
C20 C19 C18 109.4(4) . .
C20 C19 H19A 109.8 . .
C18 C19 H19A 109.8 . .
C20 C19 H19B 109.8 . .
C18 C19 H19B 109.8 . .
H19A C19 H19B 108.2 . .
C5 C6 C7 122.7(4) . .
C5 C6 C38 121.3(5) . .
C7 C6 C38 115.7(4) . .
C20 C24 C25 114.3(4) . .
C20 C24 H24A 108.7 . .
C25 C24 H24A 108.7 . .
C20 C24 H24B 108.7 . .
C25 C24 H24B 108.7 . .
H24A C24 H24B 107.6 . .
O21 C20 C24 110.1(4) . .
O21 C20 C19 105.3(4) . .
C24 C20 C19 111.6(4) . .
O21 C20 H20 109.9 . .
C24 C20 H20 109.9 . .
C19 C20 H20 109.9 . .
O58 C54 C55 110.5(5) . .
O58 C54 C53 107.1(4) . .
C55 C54 C53 108.8(5) . .
O58 C54 H54 110.1 . .
C55 C54 H54 110.1 . .
C53 C54 H54 110.1 . .
C28 C32 C35 112.5(5) . .
C28 C32 C33 110.9(5) . .
C35 C32 C33 112.0(5) . .
C28 C32 H32 107.1 . .
C35 C32 H32 107.1 . .
C33 C32 H32 107.1 . .
C15 C62 H62A 109.5 . .
C15 C62 H62B 109.5 . .
H62A C62 H62B 109.5 . .
C15 C62 H62C 109.5 . .
H62A C62 H62C 109.5 . .
H62B C62 H62C 109.5 . .
C13 C40 H40A 109.5 . .
C13 C40 H40B 109.5 . .
H40A C40 H40B 109.5 . .
C13 C40 H40C 109.5 . .
H40A C40 H40C 109.5 . .
H40B C40 H40C 109.5 . .
C36 C29 C28 113.9(5) . .
C36 C29 C30 109.0(5) . .
C28 C29 C30 108.1(4) . .
C36 C29 H29 108.6 . .
C28 C29 H29 108.6 . .
C30 C29 H29 108.6 . .
C30 C31 C25 112.8(4) . .
C30 C31 H31A 109.0 . .
C25 C31 H31A 109.0 . .
C30 C31 H31B 109.0 . .
C25 C31 H31B 109.0 . .
H31A C31 H31B 107.8 . .
C31 C30 C29 111.6(5) . .
C31 C30 H30A 109.3 . .
C29 C30 H30A 109.3 . .
C31 C30 H30B 109.3 . .
C29 C30 H30B 109.3 . .
H30A C30 H30B 108.0 . .
C34 C33 C32 113.7(6) . .
C34 C33 H33A 108.8 . .
C32 C33 H33A 108.8 . .
C34 C33 H33B 108.9 . .
C32 C33 H33B 108.8 . .
H33A C33 H33B 107.6 . .
C34 C33 H33C 2.2 . .
C32 C33 H33C 115.7 . .
H33A C33 H33C 107.0 . .
H33B C33 H33C 108.6 . .
O49 C50 O51 112.4(4) . .
O49 C50 C55 107.7(5) . .
O51 C50 C55 111.4(4) . .
O49 C50 H50 108.4 . .
O51 C50 H50 108.4 . .
C55 C50 H50 108.4 . .

loop_
_geom_bond_atom_site_label_1
_geom_bond_atom_site_label_2
_geom_bond_distance
_geom_bond_site_symmetry_2
O43 C42 1.412(5) .
O43 C44 1.430(5) .
O26 C18 1.431(5) .
O26 C25 1.433(5) .
O27 C25 1.414(7) .
O27 C28 1.451(5) .
O49 C50 1.417(6) .
O49 C45 1.424(5) .
O41 C42 1.422(5) .
O41 C14 1.422(6) .
O37 C9 1.405(7) .
O37 H37 0.8200 .
O1 C8 1.427(6) .
O1 C2 1.457(5) .
O23 C22 1.187(7) .
O21 C22 1.335(5) .
O21 C20 1.469(5) .
O60 C61 1.402(7) .
O60 C46 1.422(6) .
O51 C50 1.423(6) .
O51 C52 1.444(6) .
O57 C53 1.437(7) .
O57 H57 0.8200 .
O39 C7 1.444(8) .
O39 H39 0.8200 .
O58 C59 1.411(8) .
O58 C54 1.432(6) .
C3 C10 1.329(6) .
C3 C9 1.510(6) .
C3 C2 1.520(7) .
C15 C16 1.341(7) .
C15 C62 1.499(7) .
C15 C14 1.529(6) .
C46 C47 1.521(7) .
C46 C45 1.531(6) .
C46 H46 0.9800 .
C9 C8 1.532(6) .
C9 C4 1.564(6) .
C52 C53 1.524(6) .
C52 C56 1.529(7) .
C52 H52 0.9800 .
C25 C24 1.530(6) .
C25 C31 1.533(7) .
C8 C7 1.554(6) .
C8 H8 0.9800 .
C14 C13 1.533(6) .
C14 H14 0.9800 .
C10 C11 1.459(6) .
C10 H10 0.9300 .
C42 C47 1.508(7) .
C42 H42 0.9800 .
C13 C12 1.517(6) .
C13 C40 1.526(7) .
C13 H13 0.9800 .
C18 C19 1.512(6) .
C18 C17 1.524(6) .
C18 H18 0.9800 .
C12 C11 1.331(7) .
C12 H12 0.9300 .
C17 C16 1.508(6) .
C17 H17A 0.9700 .
C17 H17B 0.9700 .
C16 H16 0.9300 .
C22 C4 1.514(6) .
C4 C5 1.508(6) .
C4 H4 0.9800 .
C5 C6 1.330(7) .
C5 H5 0.9300 .
C7 C6 1.493(7) .
C7 H7 0.9800 .
C2 H2A 0.9700 .
C2 H2B 0.9700 .
C28 C32 1.517(8) .
C28 C29 1.530(7) .
C28 H28 0.9800 .
C11 H11 0.9300 .
C45 C44 1.536(7) .
C45 H45 0.9800 .
C44 C48 1.519(6) .
C44 H44 0.9800 .
C47 H47A 0.9700 .
C47 H47B 0.9700 .
C53 C54 1.533(7) .
C53 H53 0.9800 .
C19 C20 1.509(6) .
C19 H19A 0.9700 .
C19 H19B 0.9700 .
C6 C38 1.510(7) .
C24 C20 1.499(6) .
C24 H24A 0.9700 .
C24 H24B 0.9700 .
C20 H20 0.9800 .
C54 C55 1.530(8) .
C54 H54 0.9800 .
C32 C35 1.537(8) .
C32 C33 1.537(8) .
C32 H32 0.9800 .
C62 H62A 0.9600 .
C62 H62B 0.9600 .
C62 H62C 0.9600 .
C40 H40A 0.9600 .
C40 H40B 0.9600 .
C40 H40C 0.9600 .
C29 C36 1.530(7) .
C29 C30 1.550(9) .
C29 H29 0.9800 .
C31 C30 1.508(7) .
C31 H31A 0.9700 .
C31 H31B 0.9700 .
C30 H30A 0.9700 .
C30 H30B 0.9700 .
C33 C34 1.520(10) .
C33 H33A 0.9700 .
C33 H33B 0.9679 .
C33 H33C 0.9307 .
C50 C55 1.520(7) .
C50 H50 0.9800 .
C56 H56A 0.9600 .

loop_
_geom_torsion_atom_site_label_1
_geom_torsion_atom_site_label_2
_geom_torsion_atom_site_label_3
_geom_torsion_atom_site_label_4
_geom_torsion
_geom_torsion_site_symmetry_1
_geom_torsion_site_symmetry_2
_geom_torsion_site_symmetry_3
_geom_torsion_site_symmetry_4
C61 O60 C46 C47 120.6(5) . . . .
C61 O60 C46 C45 -118.2(5) . . . .
C10 C3 C9 O37 -18.7(7) . . . .
C2 C3 C9 O37 158.0(4) . . . .
C10 C3 C9 C8 -141.8(5) . . . .
C2 C3 C9 C8 34.9(4) . . . .
C10 C3 C9 C4 104.2(5) . . . .
C2 C3 C9 C4 -79.1(5) . . . .
C50 O51 C52 C53 -60.5(5) . . . .
C50 O51 C52 C56 178.0(4) . . . .
C28 O27 C25 O26 61.2(5) . . . .
C28 O27 C25 C24 -178.8(3) . . . .
C28 O27 C25 C31 -58.0(5) . . . .
C18 O26 C25 O27 61.8(5) . . . .
C18 O26 C25 C24 -56.1(5) . . . .
C18 O26 C25 C31 -176.5(4) . . . .
C2 O1 C8 C9 34.9(4) . . . .
C2 O1 C8 C7 160.3(4) . . . .
O37 C9 C8 O1 -167.0(4) . . . .
C3 C9 C8 O1 -42.7(4) . . . .
C4 C9 C8 O1 72.6(4) . . . .
O37 C9 C8 C7 70.8(5) . . . .
C3 C9 C8 C7 -164.9(4) . . . .
C4 C9 C8 C7 -49.5(6) . . . .
C42 O41 C14 C15 -74.8(5) . . . .
C42 O41 C14 C13 161.9(3) . . . .
C16 C15 C14 O41 -10.9(6) . . . .
C62 C15 C14 O41 171.6(4) . . . .
C16 C15 C14 C13 109.2(5) . . . .
C62 C15 C14 C13 -68.4(5) . . . .
C9 C3 C10 C11 178.5(4) . . . .
C2 C3 C10 C11 2.6(7) . . . .
C44 O43 C42 O41 -62.9(5) . . . .
C44 O43 C42 C47 54.4(5) . . . .
C14 O41 C42 O43 -54.3(5) . . . .
C14 O41 C42 C47 -175.9(4) . . . .
O41 C14 C13 C12 60.4(5) . . . .
C15 C14 C13 C12 -65.1(5) . . . .
O41 C14 C13 C40 -63.4(5) . . . .
C15 C14 C13 C40 171.1(4) . . . .
C25 O26 C18 C19 64.1(5) . . . .
C25 O26 C18 C17 -171.4(4) . . . .
C40 C13 C12 C11 -95.2(6) . . . .
C14 C13 C12 C11 140.1(5) . . . .
O26 C18 C17 C16 178.5(4) . . . .
C19 C18 C17 C16 -59.3(6) . . . .
C62 C15 C16 C17 2.8(7) . . . .
C14 C15 C16 C17 -174.5(4) . . . .
C18 C17 C16 C15 126.2(5) . . . .
C20 O21 C22 O23 6.1(7) . . . .
C20 O21 C22 C4 -173.0(4) . . . .
O23 C22 C4 C5 33.1(7) . . . .
O21 C22 C4 C5 -147.8(4) . . . .
O23 C22 C4 C9 -90.1(6) . . . .
O21 C22 C4 C9 88.9(5) . . . .
O37 C9 C4 C5 -72.1(5) . . . .
C3 C9 C4 C5 160.2(5) . . . .
C8 C9 C4 C5 52.1(6) . . . .
O37 C9 C4 C22 52.2(5) . . . .
C3 C9 C4 C22 -75.5(5) . . . .
C8 C9 C4 C22 176.4(4) . . . .
C22 C4 C5 C6 -156.0(6) . . . .
C9 C4 C5 C6 -34.1(9) . . . .
O1 C8 C7 O39 34.2(5) . . . .
C9 C8 C7 O39 152.4(4) . . . .
O1 C8 C7 C6 -93.1(6) . . . .
C9 C8 C7 C6 25.1(7) . . . .
C8 O1 C2 C3 -12.1(5) . . . .
C10 C3 C2 O1 161.0(4) . . . .
C9 C3 C2 O1 -15.7(4) . . . .
C25 O27 C28 C32 -167.5(4) . . . .
C25 O27 C28 C29 65.0(5) . . . .
C13 C12 C11 C10 -180.0(4) . . . .
C3 C10 C11 C12 176.3(4) . . . .
C50 O49 C45 C46 -89.3(5) . . . .
C50 O49 C45 C44 150.2(4) . . . .
O60 C46 C45 O49 64.3(5) . . . .
C47 C46 C45 O49 -173.9(4) . . . .
O60 C46 C45 C44 -176.6(4) . . . .
C47 C46 C45 C44 -54.8(5) . . . .
C42 O43 C44 C48 -175.9(4) . . . .
C42 O43 C44 C45 -53.3(5) . . . .
O49 C45 C44 O43 174.8(3) . . . .
C46 C45 C44 O43 52.5(5) . . . .
O49 C45 C44 C48 -66.4(5) . . . .
C46 C45 C44 C48 171.3(5) . . . .
O43 C42 C47 C46 -55.3(5) . . . .
O41 C42 C47 C46 67.2(4) . . . .
O60 C46 C47 C42 179.1(3) . . . .
C45 C46 C47 C42 56.6(5) . . . .
O51 C52 C53 O57 -177.6(4) . . . .
C56 C52 C53 O57 -60.6(6) . . . .
O51 C52 C53 C54 60.4(6) . . . .
C56 C52 C53 C54 177.4(5) . . . .
O26 C18 C19 C20 -60.0(5) . . . .
C17 C18 C19 C20 179.0(4) . . . .
C4 C5 C6 C7 8.2(10) . . . .
C4 C5 C6 C38 -178.2(6) . . . .
O39 C7 C6 C5 -128.5(6) . . . .
C8 C7 C6 C5 -2.5(9) . . . .
O39 C7 C6 C38 57.6(7) . . . .
C8 C7 C6 C38 -176.5(6) . . . .
O27 C25 C24 C20 -72.6(5) . . . .
O26 C25 C24 C20 47.1(6) . . . .
C31 C25 C24 C20 165.8(5) . . . .
C22 O21 C20 C24 -87.8(5) . . . .
C22 O21 C20 C19 151.8(4) . . . .
C25 C24 C20 O21 -162.7(4) . . . .
C25 C24 C20 C19 -46.1(6) . . . .
C18 C19 C20 O21 170.8(4) . . . .
C18 C19 C20 C24 51.4(6) . . . .
C59 O58 C54 C55 91.9(6) . . . .
C59 O58 C54 C53 -149.7(5) . . . .
O57 C53 C54 O58 61.9(6) . . . .
C52 C53 C54 O58 -176.0(5) . . . .
O57 C53 C54 C55 -178.6(4) . . . .
C52 C53 C54 C55 -56.5(6) . . . .
O27 C28 C32 C35 -65.4(5) . . . .
C29 C28 C32 C35 57.6(6) . . . .
O27 C28 C32 C33 60.8(5) . . . .
C29 C28 C32 C33 -176.1(4) . . . .
O27 C28 C29 C36 178.5(5) . . . .
C32 C28 C29 C36 56.0(6) . . . .
O27 C28 C29 C30 -60.2(5) . . . .
C32 C28 C29 C30 177.4(4) . . . .
O27 C25 C31 C30 48.9(6) . . . .
O26 C25 C31 C30 -71.8(6) . . . .
C24 C25 C31 C30 167.8(5) . . . .
C25 C31 C30 C29 -47.5(6) . . . .
C36 C29 C30 C31 177.2(4) . . . .
C28 C29 C30 C31 53.0(5) . . . .
C28 C32 C33 C34 162.0(6) . . . .
C35 C32 C33 C34 -71.5(7) . . . .
C45 O49 C50 O51 -67.7(5) . . . .
C45 O49 C50 C55 169.2(4) . . . .
C52 O51 C50 O49 -66.6(5) . . . .
C52 O51 C50 C55 54.4(6) . . . .
O49 C50 C55 C54 73.7(6) . . . .
O51 C50 C55 C54 -49.9(6) . . . .
O58 C54 C55 C50 169.3(4) . . . .
C53 C54 C55 C50 52.0(6) . . . .
